data_1511691
loop_
_publ_author_name
'Gaude, J.'
'l'Haridon, P.'
'Guyader, J.'
'Lang, J.'

_publ_section_title
;
 Etude structurale d'un nouveau nitrure double Ce15 B8 N25
;
_journal_name_full 'Journal of Solid State Chemistry'
_journal_page_first 143
_journal_page_last 148
_journal_paper_doi 10.1016/0022-4596(85)90311-1
_journal_volume 59
_journal_year 1985
_chemical_formula_sum 'B8 Ce15 N25'
_chemical_name_systematic 'Ce15 B8 N25'
_space_group_IT_number 167
_symmetry_space_group_name_Hall '-P 3* 2n'
_symmetry_space_group_name_H-M 'R -3 c :R'
_cell_angle_alpha 82.96
_cell_angle_beta 82.96
_cell_angle_gamma 82.96
_cell_formula_units_Z 2
_cell_length_a 10.946
_cell_length_b 10.946
_cell_length_c 10.946
_cell_volume 1284.071
_citation_journal_id_ASTM JSSCBI
_cod_data_source_file boron4-x_350.cif
_cod_data_source_block B8Ce15N25
_cod_original_sg_symbol_Hall '-R 3 2"c (-y+z,x+z,-x+y+z)'
_cod_database_code 1511691

loop_
_symmetry_equiv_pos_as_xyz
x,y,z
z,x,y
y,z,x
-y+1/2,-x+1/2,-z+1/2
-z+1/2,-y+1/2,-x+1/2
-x+1/2,-z+1/2,-y+1/2
-x,-y,-z
-z,-x,-y
-y,-z,-x
y-1/2,x-1/2,z-1/2
z-1/2,y-1/2,x-1/2
x-1/2,z-1/2,y-1/2

loop_
_atom_site_label
_atom_site_type_symbol
_atom_site_fract_x
_atom_site_fract_y
_atom_site_fract_z
_atom_site_occupancy
_atom_site_U_iso_or_equiv
Ce1 Ce 0.28623 0.58605 0.41194 1 0.0
N5 N 0.635 0.27 0.132 1 0.0
B1 B 0.165 0.165 0.165 1 0.0
Ce2 Ce 0.16099 0.42249 0.90475 1 0.0
N3 N 0.072 0.604 0.563 1 0.0
N4 N 0.075 0.152 0.273 1 0.0
N1 N 0 0 0 1 0.0
B2 B 0.157 0.066 0.655 1 0.0
Ce3 Ce 0.10064 0.39936 0.25 1 0.0
N2 N -0.04 0.75 0.161 1 0.0
